data_2010492
loop_
_publ_author_name
'Bhar, Abdenbi'
'Aune, Jean Pierre'
'Benali-Cherif, Nourredine'
'Benmenni, Leila'
'Giorgi, Michel'

_publ_section_title
;
 Three Polychloromononitrobenzenes: C~6~H~3~Cl~2~NO~2~,
 C~6~H~2~Cl~3~NO~2~ and C~6~HCl~4~NO~2~
;
_journal_issue 2
_journal_name_full 'Acta Crystallographica Section C'
_journal_page_first 256
_journal_page_last 260
_journal_paper_doi 10.1107/S0108270194002957
_journal_volume 51
_journal_year 1995
_chemical_formula_sum 'C6 H3 Cl2 N O2'
_chemical_formula_weight 192
_space_group_crystal_system monoclinic
_space_group_IT_number 11
_space_group_name_Hall '-P 2yb'
_space_group_name_H-M_alt 'P 1 21/m 1'
_atom_type_scat_source IntTabIV
_cell_angle_alpha 90.
_cell_angle_beta 92.94(6)
_cell_angle_gamma 90.
_cell_formula_units_Z 2
_cell_length_a 3.873(2)
_cell_length_b 13.687(2)
_cell_length_c 7.013(3)
_cell_measurement_reflns_used 25
_cell_measurement_temperature 293
_cell_measurement_theta_max 16
_cell_measurement_theta_min 10
_cell_volume 371.3(3)
_diffrn_measurement_device 'Enraf-Nonius CAD4'
_diffrn_measurement_method \q-2\q
_diffrn_radiation_type MoK\a
_diffrn_radiation_wavelength 0.71069
_diffrn_reflns_av_R_equivalents 0.102
_diffrn_reflns_limit_h_max 4
_diffrn_reflns_limit_h_min -4
_diffrn_reflns_limit_k_max 15
_diffrn_reflns_limit_k_min 0
_diffrn_reflns_limit_l_max 8
_diffrn_reflns_limit_l_min 0
_diffrn_reflns_number 665
_diffrn_reflns_theta_max 24
_diffrn_standards_decay_% -39.3
_diffrn_standards_interval_time 60
_diffrn_standards_number 2
_exptl_absorpt_coefficient_mu 0.826
_exptl_absorpt_correction_type none
_exptl_crystal_colour yellow
_exptl_crystal_density_diffrn 1.716
_exptl_crystal_description rectangular
_exptl_crystal_size_max 0.3
_exptl_crystal_size_mid 0.2
_exptl_crystal_size_min 0.2
_refine_diff_density_max 0.37(4)
_refine_diff_density_min -0.36(4)
_refine_ls_goodness_of_fit_obs 2.024
_refine_ls_hydrogen_treatment noref
_refine_ls_number_parameters 55
_refine_ls_number_reflns 460
_refine_ls_R_factor_obs 0.046
_refine_ls_shift/esd_max 0.03
_refine_ls_structure_factor_coef F
_refine_ls_weighting_details 'w = 1/[\s^2^(I~o~) + (0.04I~o~)^2^]'
_refine_ls_weighting_scheme calc
_refine_ls_wR_factor_obs 0.059
_reflns_number_observed 462
_reflns_number_total 559
_reflns_observed_criterion I>3\s(I)
_cod_data_source_file pa1066.cif
_cod_data_source_block I
_cod_depositor_comments
;
The following automatic conversions were performed:

'_refine_ls_weighting_scheme' value 'w = 1/[\s^2^(I~o~) +
(0.04I~o~)^2^]' was changed to 'calc'. New tag
'_refine_ls_weighting_details' was created. The value of the new tag
was set to 'w = 1/[\s^2^(I~o~) + (0.04I~o~)^2^]'.

Automatic conversion script
Id: cif_fix_values 3143 2015-03-26 13:38:13Z robertas 
;
_cod_original_cell_volume 371.30(10)
_cod_original_sg_symbol_H-M 'P 21/m'
_cod_original_formula_sum 'C6 H3 Cl2 N1 O2'
_cod_database_code 2010492

loop_
_space_group_symop_id
_space_group_symop_operation_xyz
1 x,y,z
2 -x,y+1/2,-z
3 -x,-y,-z
4 x,-y+1/2,z

loop_
_atom_site_label
_atom_site_fract_x
_atom_site_fract_y
_atom_site_fract_z
Cl(3) .8704(3) .44558(7) .23270(10)
O(1) .3460(8) .3268(2) .8587(4)
N .41000(10) .250 .7874(6)
C(1) .56700(10) .250 .5998(6)
C(2) .6365(9) .3387(2) .5188(5)
C(3) .7812(8) .3366(2) .3426(5)
C(4) .85400(10) .250 .2539(6)
H(2) .5827 .4026 .5848
H(4) .9553 .2500 .1231

loop_
_geom_angle_atom_site_label_1
_geom_angle_atom_site_label_2
_geom_angle_atom_site_label_3
_geom_angle
_geom_angle_publ_flag
C(1) N O(1) 118.4(2) yes
N C(1) C(2) 117.8(2) yes
C(1) C(2) C(3) 116.7(3) yes
Cl(3) C(3) C(2) 118.9(3) yes
Cl(3) C(3) C(4) 119.6(3) yes
C(2) C(3) C(4) 121.6(3) yes

loop_
_geom_bond_atom_site_label_1
_geom_bond_atom_site_label_2
_geom_bond_distance
_geom_bond_publ_flag
Cl(3) C(3) 1.722(3) yes
N O(1) 1.196(3) yes
N C(1) 1.478(6) yes
C(1) C(2) 1.372(4) yes
C(2) C(3) 1.382(5) yes
C(3) C(4) 1.375(4) yes
